data_2008328
loop_
_publ_author_name
'Le Meins, Jean-Marc'
'Courbion, Georges'

_publ_section_title
;
 SrFeP~2~O~7~, a new homologue in the <i>AM</i>P~2~O~7~ series
;
_journal_issue 4
_journal_name_full 'Acta Crystallographica Section C'
_journal_page_first 481
_journal_page_last 483
_journal_paper_doi 10.1107/S0108270198017375
_journal_volume 55
_journal_year 1999
_chemical_formula_iupac 'Sr Fe P2 O7'
_chemical_formula_sum 'Fe O7 P2 Sr'
_chemical_formula_weight 317.41
_chemical_name_common 'Strontium iron II diphosphate'
_chemical_name_systematic ?
_space_group_IT_number 14
_symmetry_cell_setting monoclinic
_symmetry_space_group_name_Hall '-P 2yn'
_symmetry_space_group_name_H-M 'P 1 21/n 1'
_audit_creation_method SHELXL
_cell_angle_alpha 90.00
_cell_angle_beta 90.37(2)
_cell_angle_gamma 90.00
_cell_formula_units_Z 4
_cell_length_a 5.370(2)
_cell_length_b 8.268(4)
_cell_length_c 12.693(3)
_cell_measurement_reflns_used 34
_cell_measurement_temperature 291(2)
_cell_measurement_theta_max 16
_cell_measurement_theta_min 14
_cell_volume 563.5(4)
_computing_cell_refinement DIF4
_computing_data_collection 'DIF4 (Stoe & Cie, 1988a)'
_computing_data_reduction 'REDU4 (Stoe & Cie, 1988b)'
_computing_molecular_graphics 'DIAMOND (Bergerhoff, 1996)'
_computing_structure_refinement 'SHELXL93 (Sheldrick, 1993)'
_computing_structure_solution 'SHELXS86 (Sheldrick, 1990)'
_diffrn_ambient_temperature 291(2)
_diffrn_measurement_device 'Stoe Siemens AED2'
_diffrn_measurement_method 'profile data from \w/\q'
_diffrn_radiation_monochromator graphite
_diffrn_radiation_source 'fine-focus sealed tube'
_diffrn_radiation_type MoK\a
_diffrn_radiation_wavelength 0.71073
_diffrn_reflns_av_R_equivalents 0.035
_diffrn_reflns_av_sigmaI/netI 0.0455
_diffrn_reflns_limit_h_max 8
_diffrn_reflns_limit_h_min -8
_diffrn_reflns_limit_k_max 13
_diffrn_reflns_limit_k_min -12
_diffrn_reflns_limit_l_max 20
_diffrn_reflns_limit_l_min -20
_diffrn_reflns_number 4171
_diffrn_reflns_theta_max 34.97
_diffrn_reflns_theta_min 2.94
_diffrn_standards_decay_% 4.4
_diffrn_standards_interval_time 60
_diffrn_standards_number 3
_exptl_absorpt_coefficient_mu 12.59
_exptl_absorpt_correction_type none
_exptl_crystal_colour 'translucent light pink'
_exptl_crystal_density_diffrn 3.741
_exptl_crystal_density_method 'not measured'
_exptl_crystal_description platelet
_exptl_crystal_F_000 600
_exptl_crystal_size_max 0.114
_exptl_crystal_size_mid 0.104
_exptl_crystal_size_min 0.095
_refine_diff_density_max 1.988
_refine_diff_density_min -1.928
_refine_ls_extinction_coef 0.0288(16)
_refine_ls_extinction_method SHELXL93
_refine_ls_goodness_of_fit_all 1.018
_refine_ls_goodness_of_fit_obs 1.082
_refine_ls_hydrogen_treatment none
_refine_ls_matrix_type full
_refine_ls_number_parameters 101
_refine_ls_number_reflns 2471
_refine_ls_number_restraints 0
_refine_ls_restrained_S_all 1.018
_refine_ls_restrained_S_obs 1.082
_refine_ls_R_factor_all 0.054
_refine_ls_R_factor_obs 0.033
_refine_ls_shift/esd_max <0.001
_refine_ls_shift/esd_mean 0.000
_refine_ls_structure_factor_coef Fsqd
_refine_ls_weighting_details 'w = 1/[\s^2^(Fo^2^)+(0.0574P)^2^] where P = (Fo^2^+2Fc^2^)/3'
_refine_ls_weighting_scheme calc
_refine_ls_wR_factor_all 0.090
_refine_ls_wR_factor_obs 0.084
_reflns_number_observed 1922
_reflns_number_total 2471
_reflns_observed_criterion I>2\s(I)
_cod_data_source_file br1225.cif
_cod_data_source_block br1225
_cod_depositor_comments
;
 Changing _atom_type_symbol and _atom_site_type_symbol data item values that
 correspond to oxygen atoms from 'Ox' to 'O'.

 Antanas Vaitkus,
 2017-02-07

The following automatic conversions were performed:

'_refine_ls_weighting_scheme' value 'calc w =
1/[\s^2^(Fo^2^)+(0.0574P)^2^] where P = (Fo^2^+2Fc^2^)/3' was changed
to 'calc'. New tag '_refine_ls_weighting_details' was created. The
value of the new tag was set to 'w = 1/[\s^2^(Fo^2^)+(0.0574P)^2^]
where P = (Fo^2^+2Fc^2^)/3'.

Automatic conversion script
Id: cif_fix_values 3143 2015-03-26 13:38:13Z robertas 
;
_cod_original_sg_symbol_H-M 'P 21/n'
_cod_database_code 2008328

loop_
_symmetry_equiv_pos_as_xyz
'x, y, z'
'-x+1/2, y+1/2, -z+1/2'
'-x, -y, -z'
'x-1/2, -y-1/2, z-1/2'

loop_
_atom_site_aniso_label
_atom_site_aniso_U_11
_atom_site_aniso_U_22
_atom_site_aniso_U_33
_atom_site_aniso_U_12
_atom_site_aniso_U_13
_atom_site_aniso_U_23
Sr1 0.00540(12) 0.00690(12) 0.00840(12) -0.00030(8) 0.00129(8) -0.00106(8)
Fe1 0.0066(2) 0.0055(2) 0.0084(2) 0.00099(12) 0.00258(13) 0.00082(12)
P1 0.0043(3) 0.0042(3) 0.0059(3) -0.0001(2) 0.0014(2) 0.0001(2)
P2 0.0046(3) 0.0052(3) 0.0044(3) -0.0001(2) 0.0014(2) -0.0002(2)
O1 0.0102(9) 0.0037(8) 0.0124(9) 0.0001(6) 0.0013(7) 0.0020(6)
O2 0.0088(9) 0.0057(8) 0.0099(8) -0.0022(7) 0.0043(7) 0.0017(7)
O3 0.0057(8) 0.0095(9) 0.0162(10) 0.0003(7) 0.0044(7) 0.0002(7)
O4 0.0072(8) 0.0121(9) 0.0056(8) -0.0017(7) -0.0006(6) -0.0018(7)
O5 0.0131(9) 0.0047(8) 0.0065(8) 0.0030(7) 0.0008(7) -0.0011(6)
O6 0.0046(8) 0.0109(9) 0.0073(8) 0.0018(6) 0.0012(6) 0.0001(7)
O7 0.0074(8) 0.0098(9) 0.0069(8) -0.0017(7) -0.0003(6) -0.0012(7)

loop_
_atom_site_label
_atom_site_fract_x
_atom_site_fract_y
_atom_site_fract_z
_atom_site_U_iso_or_equiv
_atom_site_thermal_displace_type
_atom_site_calc_flag
_atom_site_refinement_flags
_atom_site_occupancy
_atom_site_disorder_group
_atom_site_type_symbol
Sr1 0.21455(5) 0.65974(3) 0.27858(2) 0.00689(8) Uani d . 1 . Sr
Fe1 0.67997(8) 0.84946(5) 0.10531(3) 0.00681(9) Uani d . 1 . Fe
P1 0.74923(13) 0.96250(8) 0.33584(5) 0.00479(13) Uani d . 1 . P
P2 0.18716(13) 0.80076(9) -0.01851(5) 0.00473(13) Uani d . 1 . P
O1 0.8223(4) 0.6384(2) 0.1507(2) 0.0088(4) Uani d . 1 . O
O2 0.6658(4) 0.0969(3) 0.0976(2) 0.0081(4) Uani d . 1 . O
O3 0.0099(4) 0.9382(3) 0.2942(2) 0.0105(4) Uani d . 1 . O
O4 0.2906(4) 0.8167(3) 0.0930(2) 0.0083(3) Uani d . 1 . O
O5 0.2383(4) 0.6153(3) -0.0484(2) 0.0081(3) Uani d . 1 . O
O6 -0.0916(4) 0.8317(3) -0.0291(2) 0.0076(3) Uani d . 1 . O
O7 0.5501(4) 0.8801(3) 0.2681(2) 0.0080(3) Uani d . 1 . O

loop_
_atom_type_symbol
_atom_type_description
_atom_type_scat_dispersion_real
_atom_type_scat_dispersion_imag
_atom_type_scat_source
Sr Sr -1.6570 3.2640 'International Tables Vol C Tables 4.2.6.8 and 6.1.1.4'
Fe Fe 0.3010 0.8450 'International Tables Vol C Tables 4.2.6.8 and 6.1.1.4'
P P 0.0900 0.0950 'International Tables Vol C Tables 4.2.6.8 and 6.1.1.4'
O O 0.0080 0.0060 'International Tables Vol C Tables 4.2.6.8 and 6.1.1.4'

loop_
_geom_angle_atom_site_label_1
_geom_angle_atom_site_label_2
_geom_angle_atom_site_label_3
_geom_angle_site_symmetry_1
_geom_angle_site_symmetry_3
_geom_angle
_geom_angle_publ_flag
O3 Sr1 O3 2_545 . 158.58(5) ?
O3 Sr1 O7 2_545 . 94.73(8) ?
O3 Sr1 O7 . . 70.58(7) ?
O3 Sr1 O2 2_545 2 122.10(7) ?
O3 Sr1 O2 . 2 78.26(7) ?
O7 Sr1 O2 . 2 135.86(7) ?
O3 Sr1 O6 2_545 4_676 97.38(7) ?
O3 Sr1 O6 . 4_676 94.07(7) ?
O7 Sr1 O6 . 4_676 75.94(7) ?
O2 Sr1 O6 2 4_676 75.96(7) ?
O3 Sr1 O1 2_545 1_455 101.06(7) ?
O3 Sr1 O1 . 1_455 76.58(7) ?
O7 Sr1 O1 . 1_455 124.70(7) ?
O2 Sr1 O1 2 1_455 74.76(7) ?
O6 Sr1 O1 4_676 1_455 150.50(7) ?
O3 Sr1 O4 2_545 . 86.44(7) ?
O3 Sr1 O4 . . 72.85(7) ?
O7 Sr1 O4 . . 60.49(7) ?
O2 Sr1 O4 2 . 136.94(7) ?
O6 Sr1 O4 4_676 . 136.43(7) ?
O1 Sr1 O4 1_455 . 68.01(7) ?
O3 Sr1 O7 2_545 2_545 67.62(7) ?
O3 Sr1 O7 . 2_545 123.12(7) ?
O7 Sr1 O7 . 2_545 159.85(4) ?
O2 Sr1 O7 2 2_545 64.25(6) ?
O6 Sr1 O7 4_676 2_545 114.62(7) ?
O1 Sr1 O7 1_455 2_545 53.97(6) ?
O4 Sr1 O7 . 2_545 106.97(7) ?
O1 Fe1 O2 . 1_565 154.65(10) ?
O1 Fe1 O6 . 1_655 87.05(9) ?
O2 Fe1 O6 1_565 1_655 93.01(8) ?
O1 Fe1 O4 . . 106.69(9) ?
O2 Fe1 O4 1_565 . 95.06(9) ?
O6 Fe1 O4 1_655 . 120.72(9) ?
O1 Fe1 O7 . . 87.29(9) ?
O2 Fe1 O7 1_565 . 85.30(8) ?
O6 Fe1 O7 1_655 . 162.90(9) ?
O4 Fe1 O7 . . 76.38(8) ?
O3 P1 O1 1_655 2_655 113.78(13) yes
O3 P1 O7 1_655 . 112.94(13) yes
O1 P1 O7 2_655 . 108.35(13) yes
O3 P1 O5 1_655 4_676 107.80(13) yes
O1 P1 O5 2_655 4_676 105.71(12) yes
O7 P1 O5 . 4_676 107.86(12) yes
O4 P2 O6 . . 114.82(12) yes
O4 P2 O2 . 3_665 111.98(12) yes
O6 P2 O2 . 3_665 111.02(12) yes
O4 P2 O5 . . 103.91(12) yes
O6 P2 O5 . . 108.02(12) yes
O2 P2 O5 3_665 . 106.41(12) yes
P1 O1 Fe1 2_645 . 141.08(15) ?
P1 O1 O7 2_645 2_645 36.01(8) ?
Fe1 O1 O7 . 2_645 170.36(12) ?
P1 O1 O5 2_645 3_665 38.41(8) ?
Fe1 O1 O5 . 3_665 122.70(12) ?
O7 O1 O5 2_645 3_665 61.50(9) ?
P1 O1 O3 2_645 2_545 33.09(7) ?
Fe1 O1 O3 . 2_545 112.51(11) ?
O7 O1 O3 2_645 2_545 60.87(9) ?
O5 O1 O3 3_665 2_545 60.21(9) ?
P1 O1 Sr1 2_645 1_655 101.26(11) ?
Fe1 O1 Sr1 . 1_655 114.87(9) ?
O7 O1 Sr1 2_645 1_655 65.48(8) ?
O5 O1 Sr1 3_665 1_655 118.38(10) ?
O3 O1 Sr1 2_545 1_655 115.53(10) ?
P1 O1 O6 2_645 1_655 132.63(13) ?
Fe1 O1 O6 . 1_655 48.30(6) ?
O7 O1 O6 2_645 1_655 141.32(11) ?
O5 O1 O6 3_665 1_655 94.43(10) ?
O3 O1 O6 2_545 1_655 135.32(12) ?
Sr1 O1 O6 1_655 1_655 108.83(8) ?
P1 O1 O7 2_645 . 118.37(12) ?
Fe1 O1 O7 . . 49.38(7) ?
O7 O1 O7 2_645 . 121.47(9) ?
O5 O1 O7 3_665 . 141.80(11) ?
O3 O1 O7 2_545 . 87.13(9) ?
Sr1 O1 O7 1_655 . 92.33(8) ?
O6 O1 O7 1_655 . 96.39(9) ?
P1 O1 O4 2_645 1_655 135.31(12) ?
Fe1 O1 O4 . 1_655 79.65(8) ?
O7 O1 O4 2_645 1_655 107.18(10) ?
O5 O1 O4 3_665 1_655 113.15(10) ?
O3 O1 O4 2_545 1_655 167.81(11) ?
Sr1 O1 O4 1_655 1_655 57.03(6) ?
O6 O1 O4 1_655 1_655 52.08(7) ?
O7 O1 O4 . 1_655 102.30(9) ?
P2 O2 Fe1 3_665 1_545 124.20(12) ?
P2 O2 O5 3_665 3_665 37.72(7) ?
Fe1 O2 O5 1_545 3_665 161.61(11) ?
P2 O2 O6 3_665 3_665 34.33(7) ?
Fe1 O2 O6 1_545 3_665 102.51(10) ?
O5 O2 O6 3_665 3_665 60.34(8) ?
P2 O2 O4 3_665 3_665 33.85(7) ?
Fe1 O2 O4 1_545 3_665 108.86(10) ?
O5 O2 O4 3_665 3_665 58.38(8) ?
O6 O2 O4 3_665 3_665 61.01(8) ?
P2 O2 Sr1 3_665 2_545 133.21(12) ?
Fe1 O2 Sr1 1_545 2_545 101.36(8) ?
O5 O2 Sr1 3_665 2_545 97.02(9) ?
O6 O2 Sr1 3_665 2_545 150.11(10) ?
O4 O2 Sr1 3_665 2_545 126.15(10) ?
P2 O2 O7 3_665 1_545 161.51(13) ?
Fe1 O2 O7 1_545 1_545 49.55(6) ?
O5 O2 O7 3_665 1_545 145.19(10) ?
O6 O2 O7 3_665 1_545 127.24(11) ?
O4 O2 O7 3_665 1_545 156.06(11) ?
Sr1 O2 O7 2_545 1_545 60.22(6) ?
P2 O2 O6 3_665 1_645 80.00(9) ?
Fe1 O2 O6 1_545 1_645 44.33(6) ?
O5 O2 O6 3_665 1_645 117.71(9) ?
O6 O2 O6 3_665 1_645 65.86(9) ?
O4 O2 O6 3_665 1_645 69.73(8) ?
Sr1 O2 O6 2_545 1_645 143.04(9) ?
O7 O2 O6 1_545 1_645 92.53(9) ?
P2 O2 O4 3_665 1_545 138.03(12) ?
Fe1 O2 O4 1_545 1_545 43.28(6) ?
O5 O2 O4 3_665 1_545 147.65(11) ?
O6 O2 O4 3_665 1_545 140.03(10) ?
O4 O2 O4 3_665 1_545 105.03(9) ?
Sr1 O2 O4 2_545 1_545 69.47(6) ?
O7 O2 O4 1_545 1_545 53.13(7) ?
O6 O2 O4 1_645 1_545 74.18(8) ?
P1 O3 O5 1_455 4_576 37.34(8) ?
P1 O3 Sr1 1_455 2 125.12(13) ?
O5 O3 Sr1 4_576 2 139.33(11) ?
P1 O3 O7 1_455 1_455 33.73(7) ?
O5 O3 O7 4_576 1_455 60.15(8) ?
Sr1 O3 O7 2 1_455 131.31(11) ?
P1 O3 O1 1_455 2 33.13(7) ?
O5 O3 O1 4_576 2 58.94(9) ?
Sr1 O3 O1 2 2 92.42(9) ?
O7 O3 O1 1_455 2 58.23(9) ?
P1 O3 Sr1 1_455 . 123.05(12) ?
O5 O3 Sr1 4_576 . 98.88(9) ?
Sr1 O3 Sr1 2 . 111.73(8) ?
O7 O3 Sr1 1_455 . 103.75(10) ?
O1 O3 Sr1 2 . 155.77(10) ?
P1 O3 O7 1_455 . 165.93(14) ?
O5 O3 O7 4_576 . 129.24(11) ?
Sr1 O3 O7 2 . 60.10(6) ?
O7 O3 O7 1_455 . 155.31(13) ?
O1 O3 O7 2 . 145.93(11) ?
Sr1 O3 O7 . . 54.82(6) ?
P1 O3 O4 1_455 . 140.99(13) ?
O5 O3 O4 4_576 . 150.70(11) ?
Sr1 O3 O4 2 . 69.52(7) ?
O7 O3 O4 1_455 . 107.78(10) ?
O1 O3 O4 2 . 140.89(11) ?
Sr1 O3 O4 . . 55.97(6) ?
O7 O3 O4 . . 51.76(7) ?
P2 O4 Fe1 . . 115.75(11) ?
P2 O4 O5 . . 39.20(8) ?
Fe1 O4 O5 . . 104.39(10) ?
P2 O4 O2 . 3_665 34.17(7) ?
Fe1 O4 O2 . 3_665 86.37(9) ?
O5 O4 O2 . 3_665 60.38(9) ?
P2 O4 O6 . . 32.60(7) ?
Fe1 O4 O6 . . 145.61(10) ?
O5 O4 O6 . . 60.38(9) ?
O2 O4 O6 3_665 . 59.23(8) ?
P2 O4 O7 . . 167.61(13) ?
Fe1 O4 O7 . . 53.27(7) ?
O5 O4 O7 . . 142.80(12) ?
O2 O4 O7 3_665 . 133.52(11) ?
O6 O4 O7 . . 154.81(11) ?
P2 O4 Sr1 . . 135.02(12) ?
Fe1 O4 Sr1 . . 98.69(8) ?
O5 O4 Sr1 . . 106.95(10) ?
O2 O4 Sr1 3_665 . 167.28(11) ?
O6 O4 Sr1 . . 114.95(9) ?
O7 O4 Sr1 . . 56.86(6) ?
P2 O4 O1 . 1_455 83.31(10) ?
Fe1 O4 O1 . 1_455 150.81(11) ?
O5 O4 O1 . 1_455 75.81(9) ?
O2 O4 O1 3_665 1_455 116.92(10) ?
O6 O4 O1 . 1_455 60.29(8) ?
O7 O4 O1 . 1_455 109.06(9) ?
Sr1 O4 O1 . 1_455 54.97(6) ?
P2 O4 O2 . 1_565 108.54(11) ?
Fe1 O4 O2 . 1_565 41.67(6) ?
O5 O4 O2 . 1_565 126.54(10) ?
O2 O4 O2 3_665 1_565 74.97(9) ?
O6 O4 O2 . 1_565 119.79(10) ?
O7 O4 O2 . 1_565 59.78(7) ?
Sr1 O4 O2 . 1_565 116.44(8) ?
O1 O4 O2 1_455 1_565 156.08(9) ?
P2 O4 O3 . . 127.57(12) ?
Fe1 O4 O3 . . 112.27(9) ?
O5 O4 O3 . . 139.14(11) ?
O2 O4 O3 3_665 . 137.22(11) ?
O6 O4 O3 . . 95.14(9) ?
O7 O4 O3 . . 60.68(8) ?
Sr1 O4 O3 . . 51.18(6) ?
O1 O4 O3 1_455 . 63.42(7) ?
O2 O4 O3 1_565 . 93.52(8) ?
P2 O5 P1 . 4_575 127.39(14) yes
P2 O5 O4 . . 36.89(7) ?
P1 O5 O4 4_575 . 158.96(14) ?
P2 O5 O1 . 3_665 155.21(14) ?
P1 O5 O1 4_575 3_665 35.89(7) ?
O4 O5 O1 . 3_665 164.65(12) ?
P2 O5 O2 . 3_665 35.87(7) ?
P1 O5 O2 4_575 3_665 98.24(11) ?
O4 O5 O2 . 3_665 61.24(9) ?
O1 O5 O2 3_665 3_665 134.03(11) ?
P2 O5 O3 . 4_675 117.15(12) ?
P1 O5 O3 4_575 4_675 34.86(7) ?
O4 O5 O3 . 4_675 129.25(12) ?
O1 O5 O3 3_665 4_675 60.85(8) ?
O2 O5 O3 3_665 4_675 81.30(9) ?
P2 O5 O6 . . 34.93(8) ?
P1 O5 O6 4_575 . 113.68(13) ?
O4 O5 O6 . . 61.85(9) ?
O1 O5 O6 3_665 . 123.87(12) ?
O2 O5 O6 3_665 . 59.98(9) ?
O3 O5 O6 4_675 . 127.58(11) ?
P2 O5 O7 . 4_575 97.77(11) ?
P1 O5 O7 4_575 4_575 35.05(7) ?
O4 O5 O7 . 4_575 134.66(12) ?
O1 O5 O7 3_665 4_575 58.86(9) ?
O2 O5 O7 3_665 4_575 80.71(9) ?
O3 O5 O7 4_675 4_575 60.22(8) ?
O6 O5 O7 . 4_575 78.63(10) ?
P2 O6 Fe1 . 1_455 121.03(12) ?
P2 O6 O2 . 3_665 34.64(7) ?
Fe1 O6 O2 1_455 3_665 142.62(12) ?
P2 O6 O5 . . 37.05(8) ?
Fe1 O6 O5 1_455 . 122.53(11) ?
O2 O6 O5 3_665 . 59.69(9) ?
P2 O6 O4 . . 32.58(7) ?
Fe1 O6 O4 1_455 . 88.96(9) ?
O2 O6 O4 3_665 . 59.76(8) ?
O5 O6 O4 . . 57.77(8) ?
P2 O6 Sr1 . 4_575 117.77(11) ?
Fe1 O6 Sr1 1_455 4_575 121.03(9) ?
O2 O6 Sr1 3_665 4_575 91.60(8) ?
O5 O6 Sr1 . 4_575 101.59(9) ?
O4 O6 Sr1 . 4_575 149.98(9) ?
P2 O6 O1 . 1_455 89.97(10) ?
Fe1 O6 O1 1_455 1_455 44.64(6) ?
O2 O6 O1 3_665 1_455 124.35(10) ?
O5 O6 O1 . 1_455 78.27(9) ?
O4 O6 O1 . 1_455 67.62(8) ?
Sr1 O6 O1 4_575 1_455 133.94(9) ?
P2 O6 O2 . 1_465 120.13(12) ?
Fe1 O6 O2 1_455 1_465 42.67(6) ?
O2 O6 O2 3_665 1_465 114.14(9) ?
O5 O6 O2 . 1_465 150.40(11) ?
O4 O6 O2 . 1_465 93.41(9) ?
Sr1 O6 O2 4_575 1_465 107.65(8) ?
O1 O6 O2 1_455 1_465 84.67(8) ?
P2 O6 O6 . 3_575 79.41(11) ?
Fe1 O6 O6 1_455 3_575 85.91(9) ?
O2 O6 O6 3_665 3_575 64.97(9) ?
O5 O6 O6 . 3_575 116.42(12) ?
O4 O6 O6 . 3_575 69.00(9) ?
Sr1 O6 O6 4_575 3_575 108.91(10) ?
O1 O6 O6 1_455 3_575 112.06(11) ?
O2 O6 O6 1_465 3_575 49.17(7) ?
P1 O7 Fe1 . . 110.79(11) ?
P1 O7 O1 . 2_655 35.63(8) ?
Fe1 O7 O1 . 2_655 113.79(10) ?
P1 O7 O5 . 4_676 37.09(7) ?
Fe1 O7 O5 . 4_676 137.58(11) ?
O1 O7 O5 2_655 4_676 59.64(9) ?
P1 O7 O3 . 1_655 33.34(7) ?
Fe1 O7 O3 . 1_655 80.22(8) ?
O1 O7 O3 2_655 1_655 60.90(9) ?
O5 O7 O3 4_676 1_655 59.63(9) ?
P1 O7 Sr1 . . 140.92(12) ?
Fe1 O7 Sr1 . . 101.20(8) ?
O1 O7 Sr1 2_655 . 141.81(10) ?
O5 O7 Sr1 4_676 . 103.83(9) ?
O3 O7 Sr1 1_655 . 144.22(11) ?
P1 O7 O4 . . 156.40(13) ?
Fe1 O7 O4 . . 50.36(6) ?
O1 O7 O4 2_655 . 131.35(12) ?
O5 O7 O4 4_676 . 166.44(11) ?
O3 O7 O4 1_655 . 130.49(10) ?
Sr1 O7 O4 . . 62.65(7) ?
P1 O7 Sr1 . 2 95.96(11) ?
Fe1 O7 Sr1 . 2 93.46(8) ?
O1 O7 Sr1 2_655 2 60.55(8) ?
O5 O7 Sr1 4_676 2 112.60(9) ?
O3 O7 Sr1 1_655 2 111.52(10) ?
Sr1 O7 Sr1 . 2 104.11(8) ?
O4 O7 Sr1 . 2 73.86(8) ?
P1 O7 O2 . 1_565 89.52(10) ?
Fe1 O7 O2 . 1_565 45.15(6) ?
O1 O7 O2 2_655 1_565 73.41(9) ?
O5 O7 O2 4_676 1_565 126.47(11) ?
O3 O7 O2 1_655 1_565 76.45(9) ?
Sr1 O7 O2 . 1_565 129.47(9) ?
O4 O7 O2 . 1_565 67.09(8) ?
Sr1 O7 O2 2 1_565 55.53(6) ?
P1 O7 O1 . . 104.10(12) ?
Fe1 O7 O1 . . 43.33(6) ?
O1 O7 O1 2_655 . 132.30(9) ?
O5 O7 O1 4_676 . 106.49(10) ?
O3 O7 O1 1_655 . 72.74(9) ?
Sr1 O7 O1 . . 83.92(8) ?
O4 O7 O1 . . 72.44(9) ?
Sr1 O7 O1 2 . 136.44(9) ?
O2 O7 O1 1_565 . 86.02(8) ?
P1 O7 O3 . . 123.16(12) ?
Fe1 O7 O3 . . 116.15(10) ?
O1 O7 O3 2_655 . 94.72(10) ?
O5 O7 O3 4_676 . 106.26(10) ?
O3 O7 O3 1_655 . 155.31(13) ?
Sr1 O7 O3 . . 54.60(6) ?
O4 O7 O3 . . 67.56(8) ?
Sr1 O7 O3 2 . 52.28(6) ?
O2 O7 O3 1_565 . 101.50(9) ?
O1 O7 O3 . . 131.93(10) ?

loop_
_geom_bond_atom_site_label_1
_geom_bond_atom_site_label_2
_geom_bond_site_symmetry_2
_geom_bond_distance
_geom_bond_publ_flag
Sr1 O3 2_545 2.533(2) yes
Sr1 O3 . 2.559(2) yes
Sr1 O7 . 2.566(2) yes
Sr1 O2 2 2.637(2) yes
Sr1 O6 4_676 2.648(2) yes
Sr1 O1 1_455 2.657(3) yes
Sr1 O4 . 2.722(2) yes
Sr1 O7 2_545 2.776(2) yes
Fe1 O1 . 1.988(2) yes
Fe1 O2 1_565 2.049(2) yes
Fe1 O6 1_655 2.113(2) yes
Fe1 O4 . 2.113(2) yes
Fe1 O7 . 2.199(2) yes
P1 O3 1_655 1.513(2) yes
P1 O1 2_655 1.515(2) yes
P1 O7 . 1.529(2) yes
P1 O5 4_676 1.605(2) yes
P2 O4 . 1.523(2) yes
P2 O6 . 1.524(2) yes
P2 O2 3_665 1.536(2) yes
P2 O5 . 1.604(2) yes
O1 P1 2_645 1.515(2) ?
O1 O7 2_645 2.467(3) ?
O1 O5 3_665 2.488(3) ?
O1 O3 2_545 2.536(3) ?
O1 Sr1 1_655 2.657(3) ?
O1 O6 1_655 2.826(3) ?
O1 O7 . 2.894(3) ?
O1 O4 1_655 3.009(3) ?
O2 P2 3_665 1.536(2) ?
O2 Fe1 1_545 2.049(2) ?
O2 O5 3_665 2.514(3) ?
O2 O6 3_665 2.522(3) ?
O2 O4 3_665 2.535(3) ?
O2 Sr1 2_545 2.637(2) ?
O2 O7 1_545 2.881(3) ?
O2 O6 1_645 3.020(3) ?
O2 O4 1_545 3.071(3) ?
O3 P1 1_455 1.513(2) ?
O3 O5 4_576 2.520(3) ?
O3 Sr1 2 2.533(2) ?
O3 O7 1_455 2.535(3) ?
O3 O1 2 2.536(3) ?
O3 O7 . 2.961(3) ?
O3 O4 . 3.139(3) ?
O4 O5 . 2.463(3) ?
O4 O2 3_665 2.535(3) ?
O4 O6 . 2.567(3) ?
O4 O7 . 2.667(3) ?
O4 O1 1_455 3.009(3) ?
O4 O2 1_565 3.071(3) ?
O5 P1 4_575 1.605(2) ?
O5 O1 3_665 2.488(3) ?
O5 O2 3_665 2.514(3) ?
O5 O3 4_675 2.520(3) ?
O5 O6 . 2.531(3) ?
O5 O7 4_575 2.534(3) ?
O6 Fe1 1_455 2.113(2) ?
O6 O2 3_665 2.522(3) ?
O6 Sr1 4_575 2.648(2) ?
O6 O1 1_455 2.826(3) ?
O6 O2 1_465 3.020(3) ?
O6 O6 3_575 3.041(5) ?
O7 O1 2_655 2.467(3) ?
O7 O5 4_676 2.534(3) ?
O7 O3 1_655 2.535(3) ?
O7 Sr1 2 2.776(2) ?
O7 O2 1_565 2.881(3) ?
